data_4103282
loop_
_publ_author_name
'Airon C. Soegiarto'
'Angiolina Comotti'
'Michael D. Ward'

_publ_section_title
;
 Controlled Orientation of Polyconjugated Guest Molecules in Tunable Host
 Cavities
;
_journal_name_full 'Journal of the American Chemical Society'
_journal_page_first 14603
_journal_page_last 14616
_journal_paper_doi 10.1021/ja106106d
_journal_volume 132
_journal_year 2010
_chemical_formula_sum 'C24 H30 N6 O6 S4'
_chemical_formula_weight 626.78
_chemical_name_systematic
; 
 ? 
;
_space_group_IT_number 2
_symmetry_cell_setting triclinic
_symmetry_space_group_name_Hall '-P 1'
_symmetry_space_group_name_H-M 'P -1'
_atom_sites_solution_hydrogens geom
_atom_sites_solution_primary direct
_atom_sites_solution_secondary difmap
_audit_creation_method SHELXL-97
_cell_angle_alpha 96.933(5)
_cell_angle_beta 91.913(5)
_cell_angle_gamma 93.743(5)
_cell_formula_units_Z 1
_cell_length_a 6.1495(5)
_cell_length_b 7.2725(6)
_cell_length_c 16.2688(14)
_cell_measurement_temperature 100(2)
_cell_volume 720.09(10)
_computing_cell_refinement 'Bruker SMART'
_computing_data_collection 'Bruker SMART'
_computing_data_reduction 'Bruker SAINT'
_computing_molecular_graphics 'Bruker SHELXTL'
_computing_publication_material 'Bruker SHELXTL'
_computing_structure_refinement 'SHELXL-97 (Sheldrick, 2008)'
_computing_structure_solution 'SHELXS-97 (Sheldrick, 2008)'
_diffrn_ambient_temperature 100(2)
_diffrn_measured_fraction_theta_full 0.993
_diffrn_measured_fraction_theta_max 0.993
_diffrn_measurement_device_type 'CCD area detector'
_diffrn_measurement_method 'phi and omega scans'
_diffrn_radiation_monochromator graphite
_diffrn_radiation_source 'fine-focus sealed tube'
_diffrn_radiation_type MoK\a
_diffrn_radiation_wavelength 0.71073
_diffrn_reflns_av_R_equivalents 0.0307
_diffrn_reflns_av_sigmaI/netI 0.0258
_diffrn_reflns_limit_h_max 6
_diffrn_reflns_limit_h_min -7
_diffrn_reflns_limit_k_max 8
_diffrn_reflns_limit_k_min -8
_diffrn_reflns_limit_l_max 18
_diffrn_reflns_limit_l_min -19
_diffrn_reflns_number 10433
_diffrn_reflns_theta_full 25.30
_diffrn_reflns_theta_max 25.30
_diffrn_reflns_theta_min 2.52
_exptl_absorpt_coefficient_mu 0.380
_exptl_absorpt_correction_T_max 0.9813
_exptl_absorpt_correction_T_min 0.8328
_exptl_absorpt_correction_type multi-scan
_exptl_absorpt_process_details sadabs
_exptl_crystal_density_diffrn 1.445
_exptl_crystal_density_method 'not measured'
_exptl_crystal_F_000 328
_exptl_crystal_size_max 0.50
_exptl_crystal_size_mid 0.27
_exptl_crystal_size_min 0.05
_refine_diff_density_max 0.304
_refine_diff_density_min -0.439
_refine_diff_density_rms 0.056
_refine_ls_extinction_method none
_refine_ls_goodness_of_fit_ref 1.099
_refine_ls_hydrogen_treatment constr
_refine_ls_matrix_type full
_refine_ls_number_parameters 181
_refine_ls_number_reflns 2610
_refine_ls_number_restraints 0
_refine_ls_restrained_S_all 1.099
_refine_ls_R_factor_all 0.0387
_refine_ls_R_factor_gt 0.0347
_refine_ls_shift/su_max 0.000
_refine_ls_shift/su_mean 0.000
_refine_ls_structure_factor_coef Fsqd
_refine_ls_weighting_details 'calc w=1/[\s^2^(Fo^2^)+(0.0406P)^2^+0.5083P] where P=(Fo^2^+2Fc^2^)/3'
_refine_ls_weighting_scheme calc
_refine_ls_wR_factor_gt 0.0899
_refine_ls_wR_factor_ref 0.0917
_reflns_number_gt 2316
_reflns_number_total 2610
_reflns_threshold_expression >2sigma(I)
_cod_data_source_file ja106106d_si_007.cif
_cod_data_source_block GDS_7
_cod_database_code 4103282

loop_
_symmetry_equiv_pos_as_xyz
'x, y, z'
'-x, -y, -z'

loop_
_atom_site_label
_atom_site_type_symbol
_atom_site_fract_x
_atom_site_fract_y
_atom_site_fract_z
_atom_site_U_iso_or_equiv
_atom_site_adp_type
_atom_site_occupancy
_atom_site_symmetry_multiplicity
_atom_site_calc_flag
_atom_site_refinement_flags
S1 S 0.83783(7) 0.24538(6) 0.38094(3) 0.01663(14) Uani 1 1 d .
O1 O 0.9491(2) 0.1378(2) 0.43750(8) 0.0232(3) Uani 1 1 d .
O2 O 0.9219(2) 0.43945(18) 0.38905(9) 0.0225(3) Uani 1 1 d .
O3 O 0.6004(2) 0.22831(18) 0.38667(8) 0.0206(3) Uani 1 1 d .
C2 C 0.8947(3) 0.1486(3) 0.27899(12) 0.0181(4) Uani 1 1 d .
C3 C 1.1005(3) 0.1838(3) 0.24902(13) 0.0252(5) Uani 1 1 d .
H3 H 1.2097 0.2577 0.2830 0.030 Uiso 1 1 calc R
C4 C 1.1454(3) 0.1100(3) 0.16908(13) 0.0266(5) Uani 1 1 d .
H4 H 1.2858 0.1350 0.1486 0.032 Uiso 1 1 calc R
C5 C 0.9876(3) 0.0000(3) 0.11844(12) 0.0222(4) Uani 1 1 d .
C6 C 0.7839(3) -0.0359(3) 0.15014(13) 0.0253(5) Uani 1 1 d .
H6 H 0.6754 -0.1120 0.1167 0.030 Uiso 1 1 calc R
C7 C 0.7360(3) 0.0377(3) 0.22994(13) 0.0232(4) Uani 1 1 d .
H7 H 0.5961 0.0122 0.2507 0.028 Uiso 1 1 calc R
C8 C 1.0329(4) -0.0693(3) 0.02979(12) 0.0257(5) Uani 1 1 d .
H8A H 0.9506 -0.1905 0.0134 0.031 Uiso 1 1 calc R
H8B H 1.1902 -0.0883 0.0254 0.031 Uiso 1 1 calc R
N1 N 0.6807(3) 0.7668(2) 0.41523(11) 0.0246(4) Uani 1 1 d .
H1A H 0.7601 0.6704 0.4151 0.029 Uiso 1 1 calc R
H1B H 0.7444 0.8788 0.4156 0.029 Uiso 1 1 calc R
N2 N 0.3706(3) 0.5734(2) 0.41429(11) 0.0235(4) Uani 1 1 d .
H2A H 0.4511 0.4777 0.4142 0.028 Uiso 1 1 calc R
H2B H 0.2276 0.5567 0.4140 0.028 Uiso 1 1 calc R
N3 N 0.3449(3) 0.8889(2) 0.41272(11) 0.0229(4) Uani 1 1 d .
H3A H 0.4088 1.0004 0.4116 0.027 Uiso 1 1 calc R
H3B H 0.2017 0.8736 0.4125 0.027 Uiso 1 1 calc R
C1 C 0.4650(3) 0.7432(3) 0.41486(11) 0.0189(4) Uani 1 1 d .
S2 S 0.72244(10) 0.45602(8) 0.10321(4) 0.03431(18) Uani 1 1 d .
C9 C 0.4996(3) 0.5100(3) 0.04516(13) 0.0245(5) Uani 1 1 d .
C10 C 0.3378(3) 0.5717(3) 0.09746(13) 0.0258(5) Uani 1 1 d .
H10 H 0.2007 0.6067 0.0783 0.031 Uiso 1 1 calc R
C11 C 0.4003(4) 0.5764(3) 0.18258(15) 0.0360(6) Uani 1 1 d .
H11 H 0.3095 0.6165 0.2264 0.043 Uiso 1 1 calc R
C12 C 0.6014(4) 0.5185(3) 0.19510(15) 0.0368(6) Uani 1 1 d .
H12 H 0.6679 0.5130 0.2482 0.044 Uiso 1 1 calc R

loop_
_atom_site_aniso_label
_atom_site_aniso_U_11
_atom_site_aniso_U_22
_atom_site_aniso_U_33
_atom_site_aniso_U_23
_atom_site_aniso_U_13
_atom_site_aniso_U_12
S1 0.0168(2) 0.0168(3) 0.0159(3) 0.00012(17) 0.00171(18) 0.00141(18)
O1 0.0248(7) 0.0273(8) 0.0183(7) 0.0041(6) 0.0000(6) 0.0060(6)
O2 0.0213(7) 0.0169(7) 0.0279(8) -0.0022(6) 0.0038(6) -0.0016(6)
O3 0.0171(7) 0.0217(7) 0.0224(7) -0.0001(6) 0.0043(6) -0.0005(5)
C2 0.0226(10) 0.0159(10) 0.0162(10) 0.0016(7) 0.0014(8) 0.0037(8)
C3 0.0212(10) 0.0327(12) 0.0202(11) -0.0016(9) 0.0014(8) 0.0001(9)
C4 0.0228(11) 0.0332(12) 0.0239(11) 0.0022(9) 0.0061(9) 0.0024(9)
C5 0.0317(11) 0.0186(10) 0.0175(10) 0.0029(8) 0.0038(8) 0.0071(8)
C6 0.0293(11) 0.0234(11) 0.0214(11) -0.0023(8) -0.0015(9) -0.0015(9)
C7 0.0235(10) 0.0220(11) 0.0233(11) 0.0006(8) 0.0026(8) -0.0015(8)
C8 0.0362(12) 0.0232(11) 0.0180(11) 0.0002(8) 0.0042(9) 0.0066(9)
N1 0.0178(8) 0.0188(9) 0.0366(11) 0.0012(7) 0.0016(7) 0.0015(7)
N2 0.0191(8) 0.0193(9) 0.0314(10) -0.0001(7) 0.0018(7) 0.0020(7)
N3 0.0184(8) 0.0209(9) 0.0295(10) 0.0023(7) 0.0029(7) 0.0036(7)
C1 0.0201(10) 0.0223(10) 0.0134(9) -0.0018(7) 0.0012(8) 0.0017(8)
S2 0.0368(3) 0.0354(3) 0.0308(3) 0.0010(2) -0.0056(3) 0.0117(3)
C9 0.0278(11) 0.0181(10) 0.0274(11) 0.0041(8) -0.0020(9) -0.0005(8)
C10 0.0250(11) 0.0254(12) 0.0282(12) 0.0079(9) 0.0033(9) 0.0013(9)
C11 0.0464(15) 0.0326(13) 0.0302(13) 0.0055(10) 0.0110(11) 0.0044(11)
C12 0.0560(16) 0.0295(13) 0.0248(12) 0.0038(9) -0.0038(11) 0.0035(11)

loop_
_atom_type_symbol
_atom_type_description
_atom_type_scat_dispersion_real
_atom_type_scat_dispersion_imag
_atom_type_scat_source
C C 0.0033 0.0016 'International Tables Vol C Tables 4.2.6.8 and 6.1.1.4'
H H 0.0000 0.0000 'International Tables Vol C Tables 4.2.6.8 and 6.1.1.4'
N N 0.0061 0.0033 'International Tables Vol C Tables 4.2.6.8 and 6.1.1.4'
O O 0.0106 0.0060 'International Tables Vol C Tables 4.2.6.8 and 6.1.1.4'
S S 0.1246 0.1234 'International Tables Vol C Tables 4.2.6.8 and 6.1.1.4'

loop_
_geom_angle_atom_site_label_1
_geom_angle_atom_site_label_2
_geom_angle_atom_site_label_3
_geom_angle
_geom_angle_site_symmetry_1
_geom_angle_site_symmetry_3
O1 S1 O2 112.90(9) . .
O1 S1 O3 112.57(8) . .
O2 S1 O3 111.62(8) . .
O1 S1 C2 106.54(8) . .
O2 S1 C2 106.10(9) . .
O3 S1 C2 106.54(9) . .
C7 C2 C3 120.28(18) . .
C7 C2 S1 120.42(15) . .
C3 C2 S1 119.29(15) . .
C4 C3 C2 119.61(19) . .
C4 C3 H3 120.2 . .
C2 C3 H3 120.2 . .
C3 C4 C5 121.0(2) . .
C3 C4 H4 119.5 . .
C5 C4 H4 119.5 . .
C6 C5 C4 118.40(18) . .
C6 C5 C8 120.82(19) . .
C4 C5 C8 120.69(19) . .
C7 C6 C5 121.24(19) . .
C7 C6 H6 119.4 . .
C5 C6 H6 119.4 . .
C2 C7 C6 119.42(19) . .
C2 C7 H7 120.3 . .
C6 C7 H7 120.3 . .
C5 C8 C8 111.4(2) . 2_755
C5 C8 H8A 109.3 . .
C8 C8 H8A 109.3 2_755 .
C5 C8 H8B 109.3 . .
C8 C8 H8B 109.3 2_755 .
H8A C8 H8B 108.0 . .
C1 N1 H1A 120.0 . .
C1 N1 H1B 120.0 . .
H1A N1 H1B 120.0 . .
C1 N2 H2A 120.0 . .
C1 N2 H2B 120.0 . .
H2A N2 H2B 120.0 . .
C1 N3 H3A 120.0 . .
C1 N3 H3B 120.0 . .
H3A N3 H3B 120.0 . .
N1 C1 N2 119.48(18) . .
N1 C1 N3 119.83(19) . .
N2 C1 N3 120.66(18) . .
C12 S2 C9 92.46(11) . .
C10 C9 C9 129.2(2) . 2_665
C10 C9 S2 109.89(16) . .
C9 C9 S2 120.9(2) 2_665 .
C9 C10 C11 112.6(2) . .
C9 C10 H10 123.7 . .
C11 C10 H10 123.7 . .
C12 C11 C10 113.4(2) . .
C12 C11 H11 123.3 . .
C10 C11 H11 123.3 . .
C11 C12 S2 111.70(18) . .
C11 C12 H12 124.2 . .
S2 C12 H12 124.2 . .

loop_
_geom_bond_atom_site_label_1
_geom_bond_atom_site_label_2
_geom_bond_distance
_geom_bond_site_symmetry_2
S1 O1 1.4592(14) .
S1 O2 1.4600(14) .
S1 O3 1.4645(14) .
S1 C2 1.7770(19) .
C2 C7 1.389(3) .
C2 C3 1.391(3) .
C3 C4 1.389(3) .
C3 H3 0.9500 .
C4 C5 1.395(3) .
C4 H4 0.9500 .
C5 C6 1.392(3) .
C5 C8 1.510(3) .
C6 C7 1.392(3) .
C6 H6 0.9500 .
C7 H7 0.9500 .
C8 C8 1.543(4) 2_755
C8 H8A 0.9900 .
C8 H8B 0.9900 .
N1 C1 1.326(3) .
N1 H1A 0.8800 .
N1 H1B 0.8800 .
N2 C1 1.328(3) .
N2 H2A 0.8800 .
N2 H2B 0.8800 .
N3 C1 1.334(3) .
N3 H3A 0.8800 .
N3 H3B 0.8800 .
S2 C12 1.718(3) .
S2 C9 1.731(2) .
C9 C10 1.392(3) .
C9 C9 1.459(4) 2_665
C10 C11 1.420(3) .
C10 H10 0.9500 .
C11 C12 1.349(3) .
C11 H11 0.9500 .
C12 H12 0.9500 .

loop_
_geom_hbond_atom_site_label_D
_geom_hbond_atom_site_label_H
_geom_hbond_atom_site_label_A
_geom_hbond_distance_DH
_geom_hbond_distance_HA
_geom_hbond_distance_DA
_geom_hbond_angle_DHA
_geom_hbond_site_symmetry_A
N1 H1A O2 0.88 2.02 2.882(2) 167.8 .
N1 H1B O1 0.88 2.18 3.046(2) 167.4 1_565
N2 H2A O3 0.88 2.09 2.955(2) 166.0 .
N2 H2B O2 0.88 2.02 2.865(2) 160.6 1_455
N3 H3A O3 0.88 2.06 2.921(2) 166.1 1_565
N3 H3B O1 0.88 2.55 3.135(2) 124.4 1_465
N3 H3B O1 0.88 2.65 3.100(2) 112.9 2_666

loop_
_geom_torsion_atom_site_label_1
_geom_torsion_atom_site_label_2
_geom_torsion_atom_site_label_3
_geom_torsion_atom_site_label_4
_geom_torsion
_geom_torsion_site_symmetry_1
_geom_torsion_site_symmetry_4
O1 S1 C2 C7 104.87(17) . .
O2 S1 C2 C7 -134.58(16) . .
O3 S1 C2 C7 -15.52(18) . .
O1 S1 C2 C3 -74.58(18) . .
O2 S1 C2 C3 45.96(18) . .
O3 S1 C2 C3 165.03(16) . .
C7 C2 C3 C4 1.2(3) . .
S1 C2 C3 C4 -179.37(16) . .
C2 C3 C4 C5 -0.5(3) . .
C3 C4 C5 C6 -0.6(3) . .
C3 C4 C5 C8 176.00(19) . .
C4 C5 C6 C7 0.9(3) . .
C8 C5 C6 C7 -175.68(19) . .
C3 C2 C7 C6 -0.9(3) . .
S1 C2 C7 C6 179.69(15) . .
C5 C6 C7 C2 -0.2(3) . .
C6 C5 C8 C8 86.8(3) . 2_755
C4 C5 C8 C8 -89.6(3) . 2_755
C12 S2 C9 C10 -0.84(17) . .
C12 S2 C9 C9 178.6(2) . 2_665
C9 C9 C10 C11 -178.4(3) 2_665 .
S2 C9 C10 C11 1.0(2) . .
C9 C10 C11 C12 -0.7(3) . .
C10 C11 C12 S2 0.1(3) . .
C9 S2 C12 C11 0.45(19) . .
